data_7126436
loop_
_publ_author_name
'Wang, Jian-Xin'
'Yu, Yi-Shuai'
'Niu, Li-Ya'
'Zou, Bo'
'Wang, Kai'
'Yang, Qing-Zheng'

_publ_section_title
;
 A difluoroboron \b-diketonate based thermometer with
 temperature-dependent emission wavelength.
;
_journal_issue 46
_journal_name_full 'Chemical communications (Cambridge, England)'
_journal_page_first 6269
_journal_page_last 6272
_journal_paper_doi 10.1039/d0cc01505a
_journal_volume 56
_journal_year 2020
_chemical_formula_moiety 'C24 H29 B F2 O3'
_chemical_formula_sum 'C24 H29 B F2 O3'
_chemical_formula_weight 414.28
_space_group_crystal_system triclinic
_space_group_IT_number 2
_space_group_name_Hall '-P 1'
_space_group_name_H-M_alt 'P -1'
_atom_sites_solution_hydrogens geom
_atom_sites_solution_primary direct
_audit_creation_date 2018-11-29
_audit_creation_method
;
Olex2 1.2
(compiled 2018.05.29 svn.r3508 for OlexSys, GUI svn.r5506)
;
_audit_update_record
;
2019-07-25 deposited with the CCDC.	2020-04-22 downloaded from the CCDC.
;
_cell_angle_alpha 70.107(5)
_cell_angle_beta 78.921(4)
_cell_angle_gamma 78.570(5)
_cell_formula_units_Z 4
_cell_length_a 10.1447(6)
_cell_length_b 15.1024(8)
_cell_length_c 16.1256(8)
_cell_measurement_reflns_used 11627
_cell_measurement_temperature 250.00(10)
_cell_measurement_theta_max 29.3190
_cell_measurement_theta_min 2.3310
_cell_volume 2256.1(2)
_computing_cell_refinement 'CrysAlisPro 1.171.39.29a (Rigaku OD, 2015)'
_computing_data_collection 'CrysAlisPro 1.171.39.29a (Rigaku OD, 2015)'
_computing_data_reduction 'CrysAlisPro 1.171.39.29a (Rigaku OD, 2015)'
_computing_molecular_graphics 'Olex2 (Dolomanov et al., 2009)'
_computing_publication_material 'Olex2 (Dolomanov et al., 2009)'
_computing_structure_refinement 'ShelXL (Sheldrick, 2015)'
_computing_structure_solution 'ShelXS (Sheldrick, 2008)'
_diffrn_ambient_environment N~2~
_diffrn_ambient_temperature 250.00(10)
_diffrn_detector 'CCD plate'
_diffrn_measured_fraction_theta_full 0.999
_diffrn_measured_fraction_theta_max 0.906
_diffrn_measurement_details
;
List of Runs (angles in degrees, time in seconds):

  # Type    Start    End  Width  t~exp~   \w     \q     \k     \f   Frames
#--------------------------------------------------------------------------
  1  \w     46.00  72.00   0.50    4.00    --  -15.70  57.00 120.00   52
  2  \w    -57.00 -10.00   0.50    4.00    --  -15.70  77.00 -30.00   94
  3  \w    -57.00 -17.00   0.50    4.00    --  -15.70  77.00-120.00   80
  4  \w    -35.00  32.00   0.50    4.00    --  -15.70  57.00 -30.00  134
  5  \w    -56.00 -25.00   0.50    4.00    --  -15.70  77.00  60.00   62
  6  \w    -49.00  30.00   0.50    4.00    --  -15.70  57.00 120.00  158
  7  \w    -14.00  12.00   0.50    4.00    --   15.80  71.00-125.48   52
  8  \w    -18.00 105.00   0.50    4.00    --   15.80  57.00-150.00  246
  9  \w     14.00  81.00   0.50    4.00    --   15.80  57.00  30.00  134
 10  \w     35.00  83.00   0.50    4.00    --   15.80  71.00-125.48   96
 11  \w     35.00 102.00   0.50    4.00    --   15.80  57.00  90.00  134
;
_diffrn_measurement_device 'four-circle diffractometer'
_diffrn_measurement_device_type 'XtaLAB AFC12 (RINC): Kappa single'
_diffrn_measurement_method '\w scans'
_diffrn_orient_matrix_type 'CrysAlisPro convention (1999,Acta A55,543-557)'
_diffrn_orient_matrix_UB_11 0.0160524000
_diffrn_orient_matrix_UB_12 -0.0332891000
_diffrn_orient_matrix_UB_13 0.0412360000
_diffrn_orient_matrix_UB_21 -0.0613004000
_diffrn_orient_matrix_UB_22 -0.0186163000
_diffrn_orient_matrix_UB_23 0.0059173000
_diffrn_orient_matrix_UB_31 0.0341753000
_diffrn_orient_matrix_UB_32 -0.0330553000
_diffrn_orient_matrix_UB_33 -0.0222145000
_diffrn_radiation_monochromator graphite
_diffrn_radiation_probe x-ray
_diffrn_radiation_type MoK\a
_diffrn_radiation_wavelength 0.71073
_diffrn_reflns_av_R_equivalents 0.0175
_diffrn_reflns_av_unetI/netI 0.0251
_diffrn_reflns_Laue_measured_fraction_full 0.999
_diffrn_reflns_Laue_measured_fraction_max 0.906
_diffrn_reflns_limit_h_max 13
_diffrn_reflns_limit_h_min -13
_diffrn_reflns_limit_k_max 20
_diffrn_reflns_limit_k_min -19
_diffrn_reflns_limit_l_max 21
_diffrn_reflns_limit_l_min -21
_diffrn_reflns_number 30768
_diffrn_reflns_point_group_measured_fraction_full 0.999
_diffrn_reflns_point_group_measured_fraction_max 0.906
_diffrn_reflns_theta_full 25.242
_diffrn_reflns_theta_max 29.399
_diffrn_reflns_theta_min 2.067
_diffrn_source 'fine-focus sealed X-ray tube'
_diffrn_source_type 'Enhance (Mo) X-ray Source'
_exptl_absorpt_coefficient_mu 0.089
_exptl_absorpt_correction_T_max 1.00000
_exptl_absorpt_correction_T_min 0.74017
_exptl_absorpt_correction_type multi-scan
_exptl_absorpt_process_details
;
CrysAlisPro 1.171.39.29a (Rigaku Oxford Diffraction, 2015)
Empirical absorption correction using spherical harmonics,
 implemented in SCALE3 ABSPACK scaling algorithm.
;
_exptl_crystal_colour yellow
_exptl_crystal_density_diffrn 1.220
_exptl_crystal_description block
_exptl_crystal_F_000 880
_exptl_crystal_size_max 0.4
_exptl_crystal_size_mid 0.22
_exptl_crystal_size_min 0.12
_refine_diff_density_max 0.304
_refine_diff_density_min -0.231
_refine_diff_density_rms 0.040
_refine_ls_extinction_method none
_refine_ls_goodness_of_fit_ref 1.039
_refine_ls_hydrogen_treatment constr
_refine_ls_matrix_type full
_refine_ls_number_parameters 615
_refine_ls_number_reflns 11283
_refine_ls_number_restraints 204
_refine_ls_restrained_S_all 1.062
_refine_ls_R_factor_all 0.0761
_refine_ls_R_factor_gt 0.0570
_refine_ls_shift/su_max 0.001
_refine_ls_shift/su_mean 0.000
_refine_ls_structure_factor_coef Fsqd
_refine_ls_weighting_details 'w=1/[\s^2^(Fo^2^)+(0.0809P)^2^+0.5150P] where P=(Fo^2^+2Fc^2^)/3'
_refine_ls_weighting_scheme calc
_refine_ls_wR_factor_gt 0.1550
_refine_ls_wR_factor_ref 0.1663
_reflns_Friedel_coverage 0.000
_reflns_number_gt 8365
_reflns_number_total 11283
_reflns_threshold_expression 'I > 2\s(I)'
_cod_data_source_file d0cc01505a2.cif
_cod_data_source_block 250k
_cod_depositor_comments 'Adding full bibliography for 7126433--7126447.cif.'
_cod_database_code 7126436
_shelx_shelxl_version_number 2018/3
_chemical_oxdiff_formula 'C24 H29 B F2 O3'
_shelx_space_group_comment
;
The symmetry employed for this shelxl refinement is uniquely defined
by the following loop, which should always be used as a source of
symmetry information in preference to the above space-group names.
They are only intended as comments.
;
_shelx_estimated_absorpt_t_max 0.989
_shelx_estimated_absorpt_t_min 0.965
_reflns_odcompleteness_completeness 90.60
_reflns_odcompleteness_iscentric 1
_reflns_odcompleteness_theta 29.33
_olex2_refinement_description
;
1. Fixed Uiso
 At 1.2 times of:
  All C(H) groups
 At 1.5 times of:
  All C(H,H,H) groups
2. Restrained distances
 C22-C21 = C24-C21 = C23-C21 = C22A-C21A = C23A-C21A = C24A-C21A
 1.54 with sigma of 0.02
3. Uiso/Uaniso restraints and constraints
O3A \\sim O3 \\sim C1A \\sim C1: within 1.7A with sigma of 0.01 and sigma for
terminal atoms of 0.01
C22 \\sim C21 \\sim C23 \\sim C24 \\sim C24A \\sim C21A \\sim C22A \\sim C23A:
within 1.7A with sigma of 0.01 and sigma for terminal atoms of 0.01
Uanis(O3) \\sim Ueq, Uanis(O3A) \\sim Ueq, Uanis(C1A) \\sim Ueq, Uanis(C1)
\\sim Ueq: with sigma of 0.01 and sigma for terminal atoms of 0.02
Uanis(C23) \\sim Ueq, Uanis(C24A) \\sim Ueq, Uanis(C24) \\sim Ueq, Uanis(C23A)
\\sim Ueq, Uanis(C22) \\sim Ueq, Uanis(C22A) \\sim Ueq, Uanis(C21) \\sim Ueq,
Uanis(C21A) \\sim Ueq: with sigma of 0.01 and sigma for terminal atoms of 0.01
4. Others
 Sof(O3A)=Sof(C1A)=Sof(H1AA)=Sof(H1AB)=Sof(H1AC)=1-FVAR(1)
 Sof(O3)=Sof(C1)=Sof(H1A)=Sof(H1B)=Sof(H1C)=FVAR(1)
 Sof(C24A)=Sof(H24D)=Sof(H24E)=Sof(H24F)=Sof(C22A)=Sof(H22D)=Sof(H22E)=
 Sof(H22F)=Sof(C21A)=Sof(C23A)=Sof(H23D)=Sof(H23E)=Sof(H23F)=1-FVAR(2)
 Sof(C21)=Sof(C22)=Sof(H22A)=Sof(H22B)=Sof(H22C)=Sof(C23)=Sof(H23A)=Sof(H23B)=
 Sof(H23C)=Sof(C24)=Sof(H24A)=Sof(H24B)=Sof(H24C)=FVAR(2)
5.a Aromatic/amide H refined with riding coordinates:
 C3(H3), C5(H5), C6(H6), C7(H7), C9(H9), C12(H12), C14(H14), C16(H16),
 C27(H27), C28(H28), C29(H29), C31(H31), C33(H33), C36(H36), C38(H38), C40(H40)
5.b Idealised Me refined as rotating group:
 C1(H1A,H1B,H1C), C18(H18A,H18B,H18C), C19(H19A,H19B,H19C), C20(H20A,H20B,
 H20C), C22(H22A,H22B,H22C), C23(H23A,H23B,H23C), C24(H24A,H24B,H24C), C25(H25A,
 H25B,H25C), C42(H42A,H42B,H42C), C43(H43A,H43B,H43C), C44(H44A,H44B,H44C),
 C46(H46A,H46B,H46C), C47(H47A,H47B,H47C), C48(H48A,H48B,H48C), C1A(H1AA,H1AB,
 H1AC), C24A(H24D,H24E,H24F), C22A(H22D,H22E,H22F), C23A(H23D,H23E,H23F)
;
_olex2_submission_special_instructions 'No special instructions were received'
_oxdiff_exptl_absorpt_empirical_details
;
Empirical correction (ABSPACK) includes:
- Absorption correction using spherical harmonics
- Frame scaling
;
_oxdiff_exptl_absorpt_empirical_full_max 1.322
_oxdiff_exptl_absorpt_empirical_full_min 0.694

loop_
_space_group_symop_operation_xyz
'x, y, z'
'-x, -y, -z'

loop_
_atom_site_label
_atom_site_type_symbol
_atom_site_fract_x
_atom_site_fract_y
_atom_site_fract_z
_atom_site_U_iso_or_equiv
_atom_site_adp_type
_atom_site_occupancy
_atom_site_site_symmetry_order
_atom_site_calc_flag
_atom_site_refinement_flags_posn
_atom_site_refinement_flags_adp
_atom_site_refinement_flags_occupancy
_atom_site_disorder_assembly
_atom_site_disorder_group
F1 F 0.21553(13) 0.23825(9) 0.38522(8) 0.0817(4) Uani 1 1 d . . . . .
F2 F 0.23836(11) 0.09718(10) 0.36193(7) 0.0779(4) Uani 1 1 d . . . . .
O1 O 0.02488(10) 0.17524(9) 0.38929(7) 0.0520(3) Uani 1 1 d . . . . .
O2 O 0.17440(10) 0.10452(9) 0.50406(7) 0.0496(3) Uani 1 1 d . . . . .
O3 O -0.3221(3) 0.3264(3) 0.2062(2) 0.0814(10) Uani 0.681(4) 1 d . U P A 1
C1 C -0.4395(3) 0.3595(2) 0.16440(19) 0.0672(9) Uani 0.681(4) 1 d . U P A 1
H1A H -0.416371 0.398565 0.103461 0.101 Uiso 0.681(4) 1 calc GR . P A 1
H1B H -0.504859 0.396973 0.196154 0.101 Uiso 0.681(4) 1 calc GR . P A 1
H1C H -0.478544 0.305674 0.164656 0.101 Uiso 0.681(4) 1 calc GR . P A 1
C2 C -0.33876(19) 0.26349(13) 0.29501(12) 0.0560(4) Uani 1 1 d . . . . .
C3 C -0.21633(16) 0.23660(12) 0.32898(10) 0.0473(4) Uani 1 1 d . . . . .
H3 H -0.137381 0.258587 0.293056 0.057 Uiso 1 1 calc R . . . .
C4 C -0.20964(14) 0.17717(10) 0.41608(9) 0.0380(3) Uani 1 1 d . . . . .
C5 C -0.32666(16) 0.14423(13) 0.46849(11) 0.0488(4) Uani 1 1 d . . . . .
H5 H -0.323420 0.103468 0.527200 0.059 Uiso 1 1 calc R . . . .
C6 C -0.44785(17) 0.17211(15) 0.43327(13) 0.0589(5) Uani 1 1 d . . . . .
H6 H -0.527098 0.150002 0.468625 0.071 Uiso 1 1 calc R . . . .
C7 C -0.45468(18) 0.23191(14) 0.34702(13) 0.0587(5) Uani 1 1 d . . . . .
H7 H -0.537984 0.250775 0.324194 0.070 Uiso 1 1 calc R . . . .
C8 C -0.07754(14) 0.15049(10) 0.44933(9) 0.0348(3) Uani 1 1 d . . . . .
C9 C -0.05893(14) 0.10269(11) 0.53699(9) 0.0400(3) Uani 1 1 d . . . . .
H9 H -0.133993 0.084554 0.579817 0.048 Uiso 1 1 calc R . . . .
C10 C 0.06964(14) 0.08135(10) 0.56213(9) 0.0340(3) Uani 1 1 d . . . . .
C11 C 0.09929(14) 0.03240(10) 0.65408(9) 0.0347(3) Uani 1 1 d . . . . .
C12 C 0.22769(14) 0.03276(10) 0.67396(9) 0.0364(3) Uani 1 1 d . . . . .
H12 H 0.292947 0.062416 0.628517 0.044 Uiso 1 1 calc R . . . .
C13 C 0.25952(14) -0.01001(10) 0.75969(9) 0.0368(3) Uani 1 1 d . . . . .
C14 C 0.15993(15) -0.05464(10) 0.82485(9) 0.0399(3) Uani 1 1 d . . . . .
H14 H 0.180721 -0.084611 0.883207 0.048 Uiso 1 1 calc R . . . .
C15 C 0.03163(15) -0.05685(11) 0.80749(9) 0.0404(3) Uani 1 1 d . . . . .
C16 C 0.00261(14) -0.01234(10) 0.72050(9) 0.0382(3) Uani 1 1 d . . . . .
H16 H -0.083158 -0.012594 0.706644 0.046 Uiso 1 1 calc R . . . .
C17 C 0.39609(15) -0.00786(11) 0.78594(10) 0.0433(3) Uani 1 1 d . . . . .
C18 C 0.49310(18) 0.04112(17) 0.70562(14) 0.0721(6) Uani 1 1 d . . . . .
H18A H 0.506854 0.008913 0.661203 0.108 Uiso 1 1 calc GR . . . .
H18B H 0.579476 0.038496 0.724384 0.108 Uiso 1 1 calc GR . . . .
H18C H 0.454486 0.107023 0.680340 0.108 Uiso 1 1 calc GR . . . .
C19 C 0.3719(2) 0.0435(2) 0.85439(19) 0.0954(9) Uani 1 1 d . . . . .
H19A H 0.329591 0.108441 0.828971 0.143 Uiso 1 1 calc GR . . . .
H19B H 0.457800 0.043918 0.872101 0.143 Uiso 1 1 calc GR . . . .
H19C H 0.312608 0.011131 0.906039 0.143 Uiso 1 1 calc GR . . . .
C20 C 0.4649(2) -0.10990(14) 0.82499(15) 0.0719(6) Uani 1 1 d . . . . .
H20A H 0.405195 -0.143942 0.875367 0.108 Uiso 1 1 calc GR . . . .
H20B H 0.549126 -0.108824 0.844435 0.108 Uiso 1 1 calc GR . . . .
H20C H 0.483933 -0.141626 0.779945 0.108 Uiso 1 1 calc GR . . . .
C21 C -0.0792(3) -0.1032(2) 0.8806(2) 0.0489(7) Uani 0.828(3) 1 d D U P B 1
C22 C -0.0347(3) -0.1392(2) 0.97300(14) 0.0736(8) Uani 0.828(3) 1 d D U P B 1
H22A H 0.041970 -0.189463 0.974965 0.110 Uiso 0.828(3) 1 calc GR . P B 1
H22B H -0.109277 -0.163782 1.017095 0.110 Uiso 0.828(3) 1 calc GR . P B 1
H22C H -0.008485 -0.087245 0.985667 0.110 Uiso 0.828(3) 1 calc GR . P B 1
C23 C -0.2064(2) -0.0290(2) 0.88609(17) 0.0756(8) Uani 0.828(3) 1 d D U P B 1
H23A H -0.183456 0.021708 0.902427 0.113 Uiso 0.828(3) 1 calc GR . P B 1
H23B H -0.276633 -0.059232 0.930614 0.113 Uiso 0.828(3) 1 calc GR . P B 1
H23C H -0.239176 -0.002694 0.828673 0.113 Uiso 0.828(3) 1 calc GR . P B 1
C24 C -0.1177(4) -0.1828(2) 0.8566(2) 0.0841(10) Uani 0.828(3) 1 d D U P B 1
H24A H -0.147765 -0.157352 0.798356 0.126 Uiso 0.828(3) 1 calc GR . P B 1
H24B H -0.190437 -0.210413 0.900530 0.126 Uiso 0.828(3) 1 calc GR . P B 1
H24C H -0.039447 -0.231354 0.855575 0.126 Uiso 0.828(3) 1 calc GR . P B 1
B1 B 0.16617(17) 0.15521(14) 0.40841(11) 0.0443(4) Uani 1 1 d . . . . .
F3 F 0.27194(10) 0.38955(8) 0.62373(6) 0.0578(3) Uani 1 1 d . . . . .
F4 F 0.30042(10) 0.25092(7) 0.59397(7) 0.0585(3) Uani 1 1 d . . . . .
O4 O 0.32758(10) 0.39007(8) 0.47727(7) 0.0451(3) Uani 1 1 d . . . . .
O5 O 0.48885(10) 0.31986(8) 0.58576(7) 0.0471(3) Uani 1 1 d . . . . .
O6 O 0.86664(13) 0.20852(11) 0.75530(8) 0.0678(4) Uani 1 1 d . . . . .
C25 C 0.9895(2) 0.19587(16) 0.79040(14) 0.0708(6) Uani 1 1 d . . . . .
H25A H 1.062951 0.166273 0.755970 0.106 Uiso 1 1 calc GR . . . .
H25B H 0.980238 0.155452 0.851943 0.106 Uiso 1 1 calc GR . . . .
H25C H 1.009400 0.257252 0.787290 0.106 Uiso 1 1 calc GR . . . .
C26 C 0.86019(16) 0.26671(12) 0.66966(10) 0.0453(4) Uani 1 1 d . . . . .
C27 C 0.96756(16) 0.30830(14) 0.61433(13) 0.0572(4) Uani 1 1 d . . . . .
H27 H 1.052139 0.297657 0.634413 0.069 Uiso 1 1 calc R . . . .
C28 C 0.94935(18) 0.36603(16) 0.52870(13) 0.0672(5) Uani 1 1 d . . . . .
H28 H 1.022655 0.394345 0.490734 0.081 Uiso 1 1 calc R . . . .
C29 C 0.82650(16) 0.38290(13) 0.49788(11) 0.0539(4) Uani 1 1 d . . . . .
H29 H 0.815917 0.422578 0.439613 0.065 Uiso 1 1 calc R . . . .
C30 C 0.71773(13) 0.34057(10) 0.55394(9) 0.0364(3) Uani 1 1 d . . . . .
C31 C 0.73556(14) 0.28174(11) 0.63989(10) 0.0409(3) Uani 1 1 d . . . . .
H31 H 0.663177 0.252181 0.677766 0.049 Uiso 1 1 calc R . . . .
C32 C 0.58305(13) 0.35912(10) 0.52566(9) 0.0343(3) Uani 1 1 d . . . . .
C33 C 0.55419(15) 0.41535(11) 0.44135(9) 0.0396(3) Uani 1 1 d . . . . .
H33 H 0.622783 0.444815 0.398869 0.047 Uiso 1 1 calc R . . . .
C34 C 0.42483(14) 0.42820(9) 0.41958(9) 0.0345(3) Uani 1 1 d . . . . .
C35 C 0.38853(14) 0.48356(10) 0.33001(9) 0.0363(3) Uani 1 1 d . . . . .
C36 C 0.46983(16) 0.54971(11) 0.27145(9) 0.0411(3) Uani 1 1 d . . . . .
H36 H 0.547413 0.559229 0.289341 0.049 Uiso 1 1 calc R . . . .
C37 C 0.43645(16) 0.60142(11) 0.18696(9) 0.0432(3) Uani 1 1 d . . . . .
C38 C 0.32084(16) 0.58395(11) 0.16312(9) 0.0444(3) Uani 1 1 d . . . . .
H38 H 0.297752 0.618559 0.105981 0.053 Uiso 1 1 calc R . . . .
C39 C 0.23829(15) 0.51830(10) 0.21921(9) 0.0393(3) Uani 1 1 d . . . . .
C40 C 0.27355(15) 0.46842(10) 0.30444(9) 0.0382(3) Uani 1 1 d . . . . .
H40 H 0.219107 0.424341 0.344718 0.046 Uiso 1 1 calc R . . . .
C41 C 0.5227(2) 0.67464(13) 0.12012(11) 0.0565(4) Uani 1 1 d . . . . .
C42 C 0.6381(3) 0.68889(19) 0.16066(15) 0.0897(8) Uani 1 1 d . . . . .
H42A H 0.601199 0.706318 0.214018 0.135 Uiso 1 1 calc GR . . . .
H42B H 0.685274 0.739166 0.117982 0.135 Uiso 1 1 calc GR . . . .
H42C H 0.701115 0.630249 0.175731 0.135 Uiso 1 1 calc GR . . . .
C43 C 0.5787(3) 0.6437(2) 0.03928(16) 0.1135(11) Uani 1 1 d . . . . .
H43A H 0.638400 0.583653 0.056387 0.170 Uiso 1 1 calc GR . . . .
H43B H 0.629271 0.691535 -0.004182 0.170 Uiso 1 1 calc GR . . . .
H43C H 0.504528 0.635868 0.013538 0.170 Uiso 1 1 calc GR . . . .
C44 C 0.4327(3) 0.77235(16) 0.09135(17) 0.0899(8) Uani 1 1 d . . . . .
H44A H 0.358861 0.766950 0.063848 0.135 Uiso 1 1 calc GR . . . .
H44B H 0.486828 0.818707 0.049013 0.135 Uiso 1 1 calc GR . . . .
H44C H 0.395910 0.792706 0.143150 0.135 Uiso 1 1 calc GR . . . .
C45 C 0.11680(17) 0.49635(12) 0.18938(10) 0.0471(4) Uani 1 1 d . . . . .
C46 C 0.1598(3) 0.40318(17) 0.16859(19) 0.0887(8) Uani 1 1 d . . . . .
H46A H 0.232947 0.410517 0.119277 0.133 Uiso 1 1 calc GR . . . .
H46B H 0.083239 0.385833 0.152687 0.133 Uiso 1 1 calc GR . . . .
H46C H 0.190754 0.353658 0.220521 0.133 Uiso 1 1 calc GR . . . .
C47 C 0.0707(3) 0.57374(17) 0.10683(16) 0.0889(8) Uani 1 1 d . . . . .
H47A H 0.053766 0.634968 0.117006 0.133 Uiso 1 1 calc GR . . . .
H47B H -0.012013 0.560549 0.094465 0.133 Uiso 1 1 calc GR . . . .
H47C H 0.140954 0.574991 0.056443 0.133 Uiso 1 1 calc GR . . . .
C48 C -0.0027(2) 0.4844(2) 0.26316(15) 0.0907(8) Uani 1 1 d . . . . .
H48A H 0.021254 0.429668 0.313460 0.136 Uiso 1 1 calc GR . . . .
H48B H -0.080121 0.475015 0.241578 0.136 Uiso 1 1 calc GR . . . .
H48C H -0.025713 0.541055 0.281600 0.136 Uiso 1 1 calc GR . . . .
B2 B 0.34464(16) 0.33631(13) 0.57176(11) 0.0403(4) Uani 1 1 d . . . . .
O3A O -0.3771(7) 0.3127(6) 0.2174(5) 0.0691(17) Uani 0.319(4) 1 d . U P A 2
C1A C -0.2696(9) 0.3498(7) 0.1577(6) 0.088(2) Uani 0.319(4) 1 d . U P A 2
H1AA H -0.301560 0.389731 0.102022 0.132 Uiso 0.319(4) 1 calc GR . P A 2
H1AB H -0.201730 0.298258 0.147205 0.132 Uiso 0.319(4) 1 calc GR . P A 2
H1AC H -0.229817 0.387501 0.181857 0.132 Uiso 0.319(4) 1 calc GR . P A 2
C24A C -0.1731(16) -0.1367(13) 0.8430(11) 0.082(3) Uani 0.172(3) 1 d D U P B 2
H24D H -0.232819 -0.077083 0.823481 0.124 Uiso 0.172(3) 1 calc GR . P B 2
H24E H -0.223115 -0.182643 0.889581 0.124 Uiso 0.172(3) 1 calc GR . P B 2
H24F H -0.138896 -0.160775 0.793145 0.124 Uiso 0.172(3) 1 calc GR . P B 2
C22A C -0.1042(15) -0.0675(12) 0.9445(10) 0.089(3) Uani 0.172(3) 1 d D U P B 2
H22D H -0.026034 -0.058702 0.965754 0.133 Uiso 0.172(3) 1 calc GR . P B 2
H22E H -0.162815 -0.103473 0.994301 0.133 Uiso 0.172(3) 1 calc GR . P B 2
H22F H -0.153958 -0.005842 0.916389 0.133 Uiso 0.172(3) 1 calc GR . P B 2
C21A C -0.058(2) -0.1208(15) 0.8780(16) 0.071(3) Uani 0.172(3) 1 d D U P B 2
C23A C 0.0185(13) -0.2227(9) 0.9227(9) 0.083(3) Uani 0.172(3) 1 d D U P B 2
H23D H 0.062482 -0.251335 0.877094 0.124 Uiso 0.172(3) 1 calc GR . P B 2
H23E H -0.046256 -0.262131 0.963451 0.124 Uiso 0.172(3) 1 calc GR . P B 2
H23F H 0.086313 -0.217547 0.955212 0.124 Uiso 0.172(3) 1 calc GR . P B 2

loop_
_atom_site_aniso_label
_atom_site_aniso_U_11
_atom_site_aniso_U_22
_atom_site_aniso_U_33
_atom_site_aniso_U_23
_atom_site_aniso_U_13
_atom_site_aniso_U_12
F1 0.0829(8) 0.0724(7) 0.0818(8) 0.0164(6) -0.0382(7) -0.0395(6)
F2 0.0636(7) 0.1141(10) 0.0521(6) -0.0347(6) -0.0149(5) 0.0184(7)
O1 0.0369(5) 0.0781(8) 0.0309(5) -0.0015(5) -0.0058(4) -0.0123(5)
O2 0.0355(5) 0.0730(8) 0.0322(5) -0.0022(5) -0.0056(4) -0.0140(5)
O3 0.061(2) 0.111(2) 0.0503(15) 0.0085(15) -0.0240(17) -0.0060(18)
C1 0.0788(19) 0.0673(17) 0.0573(16) -0.0176(13) -0.0388(14) 0.0106(14)
C2 0.0585(10) 0.0632(11) 0.0452(9) -0.0184(8) -0.0220(8) 0.0107(8)
C3 0.0444(8) 0.0553(9) 0.0373(8) -0.0105(7) -0.0077(6) -0.0013(7)
C4 0.0364(7) 0.0434(8) 0.0354(7) -0.0151(6) -0.0083(6) -0.0006(6)
C5 0.0397(8) 0.0628(10) 0.0424(8) -0.0138(7) -0.0066(6) -0.0079(7)
C6 0.0389(8) 0.0818(13) 0.0605(11) -0.0278(10) -0.0089(8) -0.0071(8)
C7 0.0441(9) 0.0761(12) 0.0652(11) -0.0358(10) -0.0234(8) 0.0101(8)
C8 0.0348(7) 0.0369(7) 0.0321(7) -0.0104(5) -0.0037(5) -0.0049(5)
C9 0.0350(7) 0.0504(8) 0.0310(7) -0.0081(6) -0.0032(5) -0.0072(6)
C10 0.0371(7) 0.0359(7) 0.0296(6) -0.0095(5) -0.0038(5) -0.0085(5)
C11 0.0379(7) 0.0368(7) 0.0300(6) -0.0094(5) -0.0070(5) -0.0060(6)
C12 0.0347(7) 0.0389(7) 0.0335(7) -0.0075(5) -0.0041(5) -0.0079(6)
C13 0.0366(7) 0.0375(7) 0.0367(7) -0.0097(6) -0.0093(6) -0.0053(6)
C14 0.0448(8) 0.0439(8) 0.0304(7) -0.0054(6) -0.0101(6) -0.0113(6)
C15 0.0441(8) 0.0458(8) 0.0320(7) -0.0070(6) -0.0064(6) -0.0159(6)
C16 0.0376(7) 0.0457(8) 0.0333(7) -0.0088(6) -0.0083(6) -0.0136(6)
C17 0.0363(7) 0.0520(9) 0.0428(8) -0.0109(7) -0.0119(6) -0.0095(6)
C18 0.0376(9) 0.0930(15) 0.0683(12) 0.0071(11) -0.0169(8) -0.0180(9)
C19 0.0593(12) 0.146(2) 0.129(2) -0.100(2) -0.0088(13) -0.0262(14)
C20 0.0616(12) 0.0659(12) 0.0806(14) -0.0022(10) -0.0353(11) -0.0044(10)
C21 0.0511(15) 0.0682(16) 0.0286(9) -0.0049(10) -0.0047(10) -0.0307(11)
C22 0.0652(14) 0.109(2) 0.0360(11) 0.0048(11) -0.0076(10) -0.0372(14)
C23 0.0513(13) 0.1007(19) 0.0590(14) -0.0113(13) 0.0111(11) -0.0175(13)
C24 0.107(2) 0.082(2) 0.0715(17) -0.0248(16) 0.0202(17) -0.0621(18)
B1 0.0356(8) 0.0597(11) 0.0303(8) -0.0025(7) -0.0032(6) -0.0125(8)
F3 0.0502(5) 0.0734(7) 0.0438(5) -0.0165(5) -0.0078(4) 0.0027(5)
F4 0.0515(5) 0.0502(5) 0.0646(6) 0.0055(5) -0.0186(5) -0.0181(4)
O4 0.0354(5) 0.0594(7) 0.0326(5) 0.0015(4) -0.0070(4) -0.0149(5)
O5 0.0326(5) 0.0635(7) 0.0338(5) 0.0035(5) -0.0055(4) -0.0138(5)
O6 0.0545(7) 0.0865(10) 0.0493(7) -0.0034(6) -0.0220(6) 0.0023(7)
C25 0.0754(13) 0.0770(13) 0.0668(12) -0.0252(10) -0.0415(11) 0.0089(11)
C26 0.0399(8) 0.0519(9) 0.0428(8) -0.0160(7) -0.0114(6) 0.0042(7)
C27 0.0340(8) 0.0758(12) 0.0637(11) -0.0226(9) -0.0130(7) -0.0046(8)
C28 0.0377(9) 0.0930(15) 0.0618(11) -0.0072(10) -0.0024(8) -0.0238(9)
C29 0.0388(8) 0.0689(11) 0.0452(9) -0.0035(8) -0.0040(7) -0.0153(8)
C30 0.0307(7) 0.0402(7) 0.0369(7) -0.0117(6) -0.0033(5) -0.0042(5)
C31 0.0331(7) 0.0460(8) 0.0386(7) -0.0088(6) -0.0043(6) -0.0024(6)
C32 0.0320(7) 0.0367(7) 0.0322(7) -0.0089(5) -0.0018(5) -0.0060(5)
C33 0.0359(7) 0.0474(8) 0.0311(7) -0.0049(6) -0.0017(5) -0.0124(6)
C34 0.0389(7) 0.0347(7) 0.0294(6) -0.0077(5) -0.0038(5) -0.0090(6)
C35 0.0418(7) 0.0369(7) 0.0290(6) -0.0074(5) -0.0055(5) -0.0076(6)
C36 0.0478(8) 0.0445(8) 0.0314(7) -0.0079(6) -0.0047(6) -0.0153(6)
C37 0.0521(9) 0.0438(8) 0.0315(7) -0.0061(6) -0.0023(6) -0.0149(7)
C38 0.0563(9) 0.0454(8) 0.0289(7) -0.0047(6) -0.0095(6) -0.0103(7)
C39 0.0442(8) 0.0409(7) 0.0330(7) -0.0098(6) -0.0090(6) -0.0059(6)
C40 0.0416(7) 0.0377(7) 0.0328(7) -0.0052(5) -0.0061(6) -0.0093(6)
C41 0.0703(11) 0.0603(10) 0.0349(8) -0.0007(7) -0.0024(7) -0.0305(9)
C42 0.0909(16) 0.1008(18) 0.0685(14) 0.0137(12) -0.0142(12) -0.0623(15)
C43 0.156(3) 0.122(2) 0.0682(15) -0.0416(15) 0.0555(17) -0.081(2)
C44 0.1079(19) 0.0626(13) 0.0784(15) 0.0145(11) -0.0127(13) -0.0300(13)
C45 0.0524(9) 0.0511(9) 0.0398(8) -0.0098(7) -0.0160(7) -0.0105(7)
C46 0.0977(17) 0.0803(15) 0.116(2) -0.0528(15) -0.0455(15) -0.0076(13)
C47 0.0963(17) 0.0872(16) 0.0801(15) 0.0109(12) -0.0559(14) -0.0296(13)
C48 0.0531(12) 0.158(3) 0.0677(14) -0.0324(15) -0.0096(10) -0.0345(14)
B2 0.0323(8) 0.0486(9) 0.0317(8) 0.0007(7) -0.0047(6) -0.0107(7)
O3A 0.067(4) 0.081(3) 0.055(3) 0.003(2) -0.035(3) -0.020(3)
C1A 0.080(4) 0.102(4) 0.066(4) 0.009(4) -0.025(3) -0.022(3)
C24A 0.073(5) 0.090(5) 0.067(5) 0.004(4) 0.005(4) -0.040(4)
C22A 0.078(4) 0.100(4) 0.065(4) -0.003(4) 0.014(4) -0.021(4)
C21A 0.068(4) 0.084(4) 0.052(4) -0.004(4) 0.000(4) -0.032(4)
C23A 0.074(5) 0.079(5) 0.066(5) 0.019(4) -0.005(4) -0.027(4)

loop_
_atom_type_symbol
_atom_type_description
_atom_type_scat_dispersion_real
_atom_type_scat_dispersion_imag
_atom_type_scat_source
C C 0.0033 0.0016 'International Tables Vol C Tables 4.2.6.8 and 6.1.1.4'
H H 0.0000 0.0000 'International Tables Vol C Tables 4.2.6.8 and 6.1.1.4'
B B 0.0013 0.0007 'International Tables Vol C Tables 4.2.6.8 and 6.1.1.4'
F F 0.0171 0.0103 'International Tables Vol C Tables 4.2.6.8 and 6.1.1.4'
O O 0.0106 0.0060 'International Tables Vol C Tables 4.2.6.8 and 6.1.1.4'

loop_
_geom_angle_atom_site_label_1
_geom_angle_atom_site_label_2
_geom_angle_atom_site_label_3
_geom_angle
_geom_angle_site_symmetry_1
_geom_angle_site_symmetry_3
_geom_angle_publ_flag
C8 O1 B1 123.53(11) . . ?
C10 O2 B1 123.32(11) . . ?
C1 O3 C2 116.0(3) . . ?
O3 C1 H1A 109.5 . . ?
O3 C1 H1B 109.5 . . ?
O3 C1 H1C 109.5 . . ?
H1A C1 H1B 109.5 . . ?
H1A C1 H1C 109.5 . . ?
H1B C1 H1C 109.5 . . ?
C3 C2 O3 110.5(2) . . ?
C7 C2 O3 129.22(19) . . ?
C7 C2 C3 120.28(16) . . ?
O3A C2 C3 135.2(3) . . ?
O3A C2 C7 104.4(3) . . ?
C2 C3 H3 119.8 . . ?
C2 C3 C4 120.31(15) . . ?
C4 C3 H3 119.8 . . ?
C3 C4 C8 118.44(13) . . ?
C5 C4 C3 119.47(14) . . ?
C5 C4 C8 122.09(13) . . ?
C4 C5 H5 120.4 . . ?
C6 C5 C4 119.24(15) . . ?
C6 C5 H5 120.4 . . ?
C5 C6 H6 119.4 . . ?
C5 C6 C7 121.25(17) . . ?
C7 C6 H6 119.4 . . ?
C2 C7 C6 119.44(15) . . ?
C2 C7 H7 120.3 . . ?
C6 C7 H7 120.3 . . ?
O1 C8 C4 114.76(12) . . ?
O1 C8 C9 120.65(12) . . ?
C9 C8 C4 124.59(13) . . ?
C8 C9 H9 119.8 . . ?
C8 C9 C10 120.38(13) . . ?
C10 C9 H9 119.8 . . ?
O2 C10 C9 120.77(12) . . ?
O2 C10 C11 114.88(12) . . ?
C9 C10 C11 124.35(12) . . ?
C12 C11 C10 118.46(12) . . ?
C16 C11 C10 121.42(12) . . ?
C16 C11 C12 120.12(12) . . ?
C11 C12 H12 119.6 . . ?
C13 C12 C11 120.77(13) . . ?
C13 C12 H12 119.6 . . ?
C12 C13 C14 117.58(12) . . ?
C12 C13 C17 122.91(13) . . ?
C14 C13 C17 119.48(12) . . ?
C13 C14 H14 118.4 . . ?
C15 C14 C13 123.24(13) . . ?
C15 C14 H14 118.4 . . ?
C14 C15 C16 117.65(13) . . ?
C14 C15 C21 122.77(15) . . ?
C14 C15 C21A 118.3(7) . . ?
C16 C15 C21 119.55(16) . . ?
C16 C15 C21A 123.1(8) . . ?
C11 C16 C15 120.64(13) . . ?
C11 C16 H16 119.7 . . ?
C15 C16 H16 119.7 . . ?
C18 C17 C13 111.93(13) . . ?
C18 C17 C20 107.00(15) . . ?
C19 C17 C13 109.17(14) . . ?
C19 C17 C18 109.63(17) . . ?
C19 C17 C20 109.82(18) . . ?
C20 C17 C13 109.27(13) . . ?
C17 C18 H18A 109.5 . . ?
C17 C18 H18B 109.5 . . ?
C17 C18 H18C 109.5 . . ?
H18A C18 H18B 109.5 . . ?
H18A C18 H18C 109.5 . . ?
H18B C18 H18C 109.5 . . ?
C17 C19 H19A 109.5 . . ?
C17 C19 H19B 109.5 . . ?
C17 C19 H19C 109.5 . . ?
H19A C19 H19B 109.5 . . ?
H19A C19 H19C 109.5 . . ?
H19B C19 H19C 109.5 . . ?
C17 C20 H20A 109.5 . . ?
C17 C20 H20B 109.5 . . ?
C17 C20 H20C 109.5 . . ?
H20A C20 H20B 109.5 . . ?
H20A C20 H20C 109.5 . . ?
H20B C20 H20C 109.5 . . ?
C22 C21 C15 112.3(2) . . ?
C22 C21 C23 105.5(3) . . ?
C23 C21 C15 110.0(2) . . ?
C24 C21 C15 108.7(2) . . ?
C24 C21 C22 111.5(3) . . ?
C24 C21 C23 108.7(3) . . ?
C21 C22 H22A 109.5 . . ?
C21 C22 H22B 109.5 . . ?
C21 C22 H22C 109.5 . . ?
H22A C22 H22B 109.5 . . ?
H22A C22 H22C 109.5 . . ?
H22B C22 H22C 109.5 . . ?
C21 C23 H23A 109.5 . . ?
C21 C23 H23B 109.5 . . ?
C21 C23 H23C 109.5 . . ?
H23A C23 H23B 109.5 . . ?
H23A C23 H23C 109.5 . . ?
H23B C23 H23C 109.5 . . ?
C21 C24 H24A 109.5 . . ?
C21 C24 H24B 109.5 . . ?
C21 C24 H24C 109.5 . . ?
H24A C24 H24B 109.5 . . ?
H24A C24 H24C 109.5 . . ?
H24B C24 H24C 109.5 . . ?
F1 B1 F2 112.10(15) . . ?
F1 B1 O1 108.94(14) . . ?
F1 B1 O2 109.05(14) . . ?
F2 B1 O1 107.80(14) . . ?
F2 B1 O2 107.62(14) . . ?
O1 B1 O2 111.35(12) . . ?
C34 O4 B2 122.64(11) . . ?
C32 O5 B2 123.22(11) . . ?
C26 O6 C25 117.31(15) . . ?
O6 C25 H25A 109.5 . . ?
O6 C25 H25B 109.5 . . ?
O6 C25 H25C 109.5 . . ?
H25A C25 H25B 109.5 . . ?
H25A C25 H25C 109.5 . . ?
H25B C25 H25C 109.5 . . ?
O6 C26 C27 124.10(14) . . ?
O6 C26 C31 115.38(14) . . ?
C27 C26 C31 120.52(14) . . ?
C26 C27 H27 120.4 . . ?
C26 C27 C28 119.11(15) . . ?
C28 C27 H27 120.4 . . ?
C27 C28 H28 119.2 . . ?
C29 C28 C27 121.52(16) . . ?
C29 C28 H28 119.2 . . ?
C28 C29 H29 120.3 . . ?
C28 C29 C30 119.36(15) . . ?
C30 C29 H29 120.3 . . ?
C29 C30 C32 121.60(13) . . ?
C31 C30 C29 119.47(13) . . ?
C31 C30 C32 118.90(12) . . ?
C26 C31 C30 120.01(14) . . ?
C26 C31 H31 120.0 . . ?
C30 C31 H31 120.0 . . ?
O5 C32 C30 115.48(12) . . ?
O5 C32 C33 120.70(12) . . ?
C33 C32 C30 123.82(12) . . ?
C32 C33 H33 119.9 . . ?
C34 C33 C32 120.22(12) . . ?
C34 C33 H33 119.9 . . ?
O4 C34 C33 121.28(12) . . ?
O4 C34 C35 115.63(12) . . ?
C33 C34 C35 123.08(12) . . ?
C36 C35 C34 120.16(12) . . ?
C40 C35 C34 119.27(12) . . ?
C40 C35 C36 120.57(12) . . ?
C35 C36 H36 119.9 . . ?
C37 C36 C35 120.28(14) . . ?
C37 C36 H36 119.9 . . ?
C36 C37 C38 117.71(13) . . ?
C36 C37 C41 122.26(14) . . ?
C38 C37 C41 120.03(13) . . ?
C37 C38 H38 118.2 . . ?
C39 C38 C37 123.63(13) . . ?
C39 C38 H38 118.2 . . ?
C38 C39 C40 117.24(13) . . ?
C38 C39 C45 122.50(13) . . ?
C40 C39 C45 120.20(13) . . ?
C35 C40 C39 120.56(13) . . ?
C35 C40 H40 119.7 . . ?
C39 C40 H40 119.7 . . ?
C37 C41 C44 109.28(16) . . ?
C42 C41 C37 112.18(14) . . ?
C42 C41 C44 106.63(19) . . ?
C43 C41 C37 109.52(16) . . ?
C43 C41 C42 110.2(2) . . ?
C43 C41 C44 109.0(2) . . ?
C41 C42 H42A 109.5 . . ?
C41 C42 H42B 109.5 . . ?
C41 C42 H42C 109.5 . . ?
H42A C42 H42B 109.5 . . ?
H42A C42 H42C 109.5 . . ?
H42B C42 H42C 109.5 . . ?
C41 C43 H43A 109.5 . . ?
C41 C43 H43B 109.5 . . ?
C41 C43 H43C 109.5 . . ?
H43A C43 H43B 109.5 . . ?
H43A C43 H43C 109.5 . . ?
H43B C43 H43C 109.5 . . ?
C41 C44 H44A 109.5 . . ?
C41 C44 H44B 109.5 . . ?
C41 C44 H44C 109.5 . . ?
H44A C44 H44B 109.5 . . ?
H44A C44 H44C 109.5 . . ?
H44B C44 H44C 109.5 . . ?
C46 C45 C39 107.78(14) . . ?
C46 C45 C47 108.88(17) . . ?
C46 C45 C48 108.30(19) . . ?
C47 C45 C39 112.42(14) . . ?
C48 C45 C39 110.88(14) . . ?
C48 C45 C47 108.48(18) . . ?
C45 C46 H46A 109.5 . . ?
C45 C46 H46B 109.5 . . ?
C45 C46 H46C 109.5 . . ?
H46A C46 H46B 109.5 . . ?
H46A C46 H46C 109.5 . . ?
H46B C46 H46C 109.5 . . ?
C45 C47 H47A 109.5 . . ?
C45 C47 H47B 109.5 . . ?
C45 C47 H47C 109.5 . . ?
H47A C47 H47B 109.5 . . ?
H47A C47 H47C 109.5 . . ?
H47B C47 H47C 109.5 . . ?
C45 C48 H48A 109.5 . . ?
C45 C48 H48B 109.5 . . ?
C45 C48 H48C 109.5 . . ?
H48A C48 H48B 109.5 . . ?
H48A C48 H48C 109.5 . . ?
H48B C48 H48C 109.5 . . ?
F3 B2 O4 108.28(13) . . ?
F3 B2 O5 107.93(13) . . ?
F4 B2 F3 111.48(13) . . ?
F4 B2 O4 108.94(13) . . ?
F4 B2 O5 108.98(13) . . ?
O5 B2 O4 111.25(11) . . ?
C2 O3A C1A 110.9(5) . . ?
O3A C1A H1AA 109.5 . . ?
O3A C1A H1AB 109.5 . . ?
O3A C1A H1AC 109.5 . . ?
H1AA C1A H1AB 109.5 . . ?
H1AA C1A H1AC 109.5 . . ?
H1AB C1A H1AC 109.5 . . ?
H24D C24A H24E 109.5 . . ?
H24D C24A H24F 109.5 . . ?
H24E C24A H24F 109.5 . . ?
C21A C24A H24D 109.5 . . ?
C21A C24A H24E 109.5 . . ?
C21A C24A H24F 109.5 . . ?
H22D C22A H22E 109.5 . . ?
H22D C22A H22F 109.5 . . ?
H22E C22A H22F 109.5 . . ?
C21A C22A H22D 109.5 . . ?
C21A C22A H22E 109.5 . . ?
C21A C22A H22F 109.5 . . ?
C15 C21A C22A 102.4(14) . . ?
C15 C21A C23A 113.7(15) . . ?
C24A C21A C15 112.5(16) . . ?
C24A C21A C22A 112.1(18) . . ?
C24A C21A C23A 105.7(16) . . ?
C22A C21A C23A 110.6(17) . . ?
C21A C23A H23D 109.5 . . ?
C21A C23A H23E 109.5 . . ?
C21A C23A H23F 109.5 . . ?
H23D C23A H23E 109.5 . . ?
H23D C23A H23F 109.5 . . ?
H23E C23A H23F 109.5 . . ?

loop_
_geom_bond_atom_site_label_1
_geom_bond_atom_site_label_2
_geom_bond_distance
_geom_bond_site_symmetry_2
_geom_bond_publ_flag
F1 B1 1.350(2) . ?
F2 B1 1.359(2) . ?
O1 C8 1.2953(17) . ?
O1 B1 1.4751(19) . ?
O2 C10 1.2925(16) . ?
O2 B1 1.4808(19) . ?
O3 C1 1.402(4) . ?
O3 C2 1.424(4) . ?
C1 H1A 0.9700 . ?
C1 H1B 0.9700 . ?
C1 H1C 0.9700 . ?
C2 C3 1.385(2) . ?
C2 C7 1.373(3) . ?
C2 O3A 1.307(7) . ?
C3 H3 0.9400 . ?
C3 C4 1.392(2) . ?
C4 C5 1.390(2) . ?
C4 C8 1.4700(19) . ?
C5 H5 0.9400 . ?
C5 C6 1.383(2) . ?
C6 H6 0.9400 . ?
C6 C7 1.383(3) . ?
C7 H7 0.9400 . ?
C8 C9 1.3816(19) . ?
C9 H9 0.9400 . ?
C9 C10 1.3846(19) . ?
C10 C11 1.4741(18) . ?
C11 C12 1.4015(19) . ?
C11 C16 1.3899(19) . ?
C12 H12 0.9400 . ?
C12 C13 1.3834(19) . ?
C13 C14 1.400(2) . ?
C13 C17 1.5337(19) . ?
C14 H14 0.9400 . ?
C14 C15 1.392(2) . ?
C15 C16 1.3946(19) . ?
C15 C21 1.544(4) . ?
C15 C21A 1.50(3) . ?
C16 H16 0.9400 . ?
C17 C18 1.530(2) . ?
C17 C19 1.511(3) . ?
C17 C20 1.530(2) . ?
C18 H18A 0.9700 . ?
C18 H18B 0.9700 . ?
C18 H18C 0.9700 . ?
C19 H19A 0.9700 . ?
C19 H19B 0.9700 . ?
C19 H19C 0.9700 . ?
C20 H20A 0.9700 . ?
C20 H20B 0.9700 . ?
C20 H20C 0.9700 . ?
C21 C22 1.526(4) . ?
C21 C23 1.544(4) . ?
C21 C24 1.518(4) . ?
C22 H22A 0.9700 . ?
C22 H22B 0.9700 . ?
C22 H22C 0.9700 . ?
C23 H23A 0.9700 . ?
C23 H23B 0.9700 . ?
C23 H23C 0.9700 . ?
C24 H24A 0.9700 . ?
C24 H24B 0.9700 . ?
C24 H24C 0.9700 . ?
F3 B2 1.371(2) . ?
F4 B2 1.358(2) . ?
O4 C34 1.2955(16) . ?
O4 B2 1.4882(18) . ?
O5 C32 1.2969(16) . ?
O5 B2 1.4824(18) . ?
O6 C25 1.419(2) . ?
O6 C26 1.3674(19) . ?
C25 H25A 0.9700 . ?
C25 H25B 0.9700 . ?
C25 H25C 0.9700 . ?
C26 C27 1.376(2) . ?
C26 C31 1.388(2) . ?
C27 H27 0.9400 . ?
C27 C28 1.384(3) . ?
C28 H28 0.9400 . ?
C28 C29 1.375(2) . ?
C29 H29 0.9400 . ?
C29 C30 1.395(2) . ?
C30 C31 1.392(2) . ?
C30 C32 1.4677(18) . ?
C31 H31 0.9400 . ?
C32 C33 1.3870(19) . ?
C33 H33 0.9400 . ?
C33 C34 1.3831(19) . ?
C34 C35 1.4770(18) . ?
C35 C36 1.3983(19) . ?
C35 C40 1.3919(19) . ?
C36 H36 0.9400 . ?
C36 C37 1.389(2) . ?
C37 C38 1.399(2) . ?
C37 C41 1.536(2) . ?
C38 H38 0.9400 . ?
C38 C39 1.389(2) . ?
C39 C40 1.4008(19) . ?
C39 C45 1.536(2) . ?
C40 H40 0.9400 . ?
C41 C42 1.528(3) . ?
C41 C43 1.505(3) . ?
C41 C44 1.546(3) . ?
C42 H42A 0.9700 . ?
C42 H42B 0.9700 . ?
C42 H42C 0.9700 . ?
C43 H43A 0.9700 . ?
C43 H43B 0.9700 . ?
C43 H43C 0.9700 . ?
C44 H44A 0.9700 . ?
C44 H44B 0.9700 . ?
C44 H44C 0.9700 . ?
C45 C46 1.518(3) . ?
C45 C47 1.523(2) . ?
C45 C48 1.518(3) . ?
C46 H46A 0.9700 . ?
C46 H46B 0.9700 . ?
C46 H46C 0.9700 . ?
C47 H47A 0.9700 . ?
C47 H47B 0.9700 . ?
C47 H47C 0.9700 . ?
C48 H48A 0.9700 . ?
C48 H48B 0.9700 . ?
C48 H48C 0.9700 . ?
O3A C1A 1.379(11) . ?
C1A H1AA 0.9700 . ?
C1A H1AB 0.9700 . ?
C1A H1AC 0.9700 . ?
C24A H24D 0.9700 . ?
C24A H24E 0.9700 . ?
C24A H24F 0.9700 . ?
C24A C21A 1.486(18) . ?
C22A H22D 0.9700 . ?
C22A H22E 0.9700 . ?
C22A H22F 0.9700 . ?
C22A C21A 1.505(17) . ?
C21A C23A 1.572(17) . ?
C23A H23D 0.9700 . ?
C23A H23E 0.9700 . ?
C23A H23F 0.9700 . ?

loop_
_geom_torsion_atom_site_label_1
_geom_torsion_atom_site_label_2
_geom_torsion_atom_site_label_3
_geom_torsion_atom_site_label_4
_geom_torsion
_geom_torsion_site_symmetry_1
_geom_torsion_site_symmetry_2
_geom_torsion_site_symmetry_3
_geom_torsion_site_symmetry_4
_geom_torsion_publ_flag
O1 C8 C9 C10 0.6(2) . . . . ?
O2 C10 C11 C12 12.92(19) . . . . ?
O2 C10 C11 C16 -167.90(13) . . . . ?
O3 C2 C3 C4 178.1(2) . . . . ?
O3 C2 C7 C6 -178.4(3) . . . . ?
C1 O3 C2 C3 -179.6(3) . . . . ?
C1 O3 C2 C7 -1.8(5) . . . . ?
C2 C3 C4 C5 0.6(2) . . . . ?
C2 C3 C4 C8 -179.99(14) . . . . ?
C3 C2 C7 C6 -0.8(3) . . . . ?
C3 C2 O3A C1A -3.9(11) . . . . ?
C3 C4 C5 C6 -0.7(2) . . . . ?
C3 C4 C8 O1 -8.9(2) . . . . ?
C3 C4 C8 C9 171.14(14) . . . . ?
C4 C5 C6 C7 0.1(3) . . . . ?
C4 C8 C9 C10 -179.44(13) . . . . ?
C5 C4 C8 O1 170.43(14) . . . . ?
C5 C4 C8 C9 -9.5(2) . . . . ?
C5 C6 C7 C2 0.7(3) . . . . ?
C7 C2 C3 C4 0.1(3) . . . . ?
C7 C2 O3A C1A 179.7(7) . . . . ?
C8 O1 B1 F1 -120.74(16) . . . . ?
C8 O1 B1 F2 117.39(16) . . . . ?
C8 O1 B1 O2 -0.4(2) . . . . ?
C8 C4 C5 C6 179.90(15) . . . . ?
C8 C9 C10 O2 -0.9(2) . . . . ?
C8 C9 C10 C11 178.74(13) . . . . ?
C9 C10 C11 C12 -166.77(13) . . . . ?
C9 C10 C11 C16 12.4(2) . . . . ?
C10 O2 B1 F1 120.38(16) . . . . ?
C10 O2 B1 F2 -117.80(16) . . . . ?
C10 O2 B1 O1 0.1(2) . . . . ?
C10 C11 C12 C13 178.33(13) . . . . ?
C10 C11 C16 C15 -178.85(13) . . . . ?
C11 C12 C13 C14 1.0(2) . . . . ?
C11 C12 C13 C17 -177.21(13) . . . . ?
C12 C11 C16 C15 0.3(2) . . . . ?
C12 C13 C14 C15 -0.7(2) . . . . ?
C12 C13 C17 C18 -3.5(2) . . . . ?
C12 C13 C17 C19 118.03(19) . . . . ?
C12 C13 C17 C20 -121.85(17) . . . . ?
C13 C14 C15 C16 0.2(2) . . . . ?
C13 C14 C15 C21 -177.78(18) . . . . ?
C13 C14 C15 C21A 169.4(8) . . . . ?
C14 C13 C17 C18 178.26(16) . . . . ?
C14 C13 C17 C19 -60.2(2) . . . . ?
C14 C13 C17 C20 59.93(19) . . . . ?
C14 C15 C16 C11 0.0(2) . . . . ?
C14 C15 C21 C22 4.0(3) . . . . ?
C14 C15 C21 C23 121.2(2) . . . . ?
C14 C15 C21 C24 -119.9(3) . . . . ?
C14 C15 C21A C24A -164.3(11) . . . . ?
C14 C15 C21A C22A 75.2(13) . . . . ?
C14 C15 C21A C23A -44.2(16) . . . . ?
C16 C11 C12 C13 -0.9(2) . . . . ?
C16 C15 C21 C22 -174.0(2) . . . . ?
C16 C15 C21 C23 -56.8(3) . . . . ?
C16 C15 C21 C24 62.1(3) . . . . ?
C16 C15 C21A C24A 4.3(18) . . . . ?
C16 C15 C21A C22A -116.2(11) . . . . ?
C16 C15 C21A C23A 124.3(12) . . . . ?
C17 C13 C14 C15 177.57(14) . . . . ?
C21 C15 C16 C11 178.07(18) . . . . ?
B1 O1 C8 C4 -179.87(14) . . . . ?
B1 O1 C8 C9 0.1(2) . . . . ?
B1 O2 C10 C9 0.5(2) . . . . ?
B1 O2 C10 C11 -179.19(14) . . . . ?
O4 C34 C35 C36 161.03(13) . . . . ?
O4 C34 C35 C40 -19.59(19) . . . . ?
O5 C32 C33 C34 -1.7(2) . . . . ?
O6 C26 C27 C28 179.97(18) . . . . ?
O6 C26 C31 C30 179.40(14) . . . . ?
C25 O6 C26 C27 4.3(3) . . . . ?
C25 O6 C26 C31 -176.18(15) . . . . ?
C26 C27 C28 C29 0.2(3) . . . . ?
C27 C26 C31 C30 -1.1(2) . . . . ?
C27 C28 C29 C30 -0.3(3) . . . . ?
C28 C29 C30 C31 -0.3(3) . . . . ?
C28 C29 C30 C32 177.57(17) . . . . ?
C29 C30 C31 C26 1.0(2) . . . . ?
C29 C30 C32 O5 -176.10(15) . . . . ?
C29 C30 C32 C33 3.1(2) . . . . ?
C30 C32 C33 C34 179.08(13) . . . . ?
C31 C26 C27 C28 0.5(3) . . . . ?
C31 C30 C32 O5 1.7(2) . . . . ?
C31 C30 C32 C33 -179.02(14) . . . . ?
C32 O5 B2 F3 -109.81(15) . . . . ?
C32 O5 B2 F4 128.98(14) . . . . ?
C32 O5 B2 O4 8.9(2) . . . . ?
C32 C30 C31 C26 -176.93(13) . . . . ?
C32 C33 C34 O4 1.4(2) . . . . ?
C32 C33 C34 C35 -177.22(13) . . . . ?
C33 C34 C35 C36 -20.3(2) . . . . ?
C33 C34 C35 C40 159.11(14) . . . . ?
C34 O4 B2 F3 109.35(15) . . . . ?
C34 O4 B2 F4 -129.25(14) . . . . ?
C34 O4 B2 O5 -9.1(2) . . . . ?
C34 C35 C36 C37 179.57(14) . . . . ?
C34 C35 C40 C39 -178.55(13) . . . . ?
C35 C36 C37 C38 -0.7(2) . . . . ?
C35 C36 C37 C41 -179.80(15) . . . . ?
C36 C35 C40 C39 0.8(2) . . . . ?
C36 C37 C38 C39 0.2(2) . . . . ?
C36 C37 C41 C42 -5.1(3) . . . . ?
C36 C37 C41 C43 117.6(2) . . . . ?
C36 C37 C41 C44 -123.13(19) . . . . ?
C37 C38 C39 C40 0.8(2) . . . . ?
C37 C38 C39 C45 -176.32(15) . . . . ?
C38 C37 C41 C42 175.80(19) . . . . ?
C38 C37 C41 C43 -61.5(3) . . . . ?
C38 C37 C41 C44 57.8(2) . . . . ?
C38 C39 C40 C35 -1.3(2) . . . . ?
C38 C39 C45 C46 101.5(2) . . . . ?
C38 C39 C45 C47 -18.5(2) . . . . ?
C38 C39 C45 C48 -140.10(19) . . . . ?
C40 C35 C36 C37 0.2(2) . . . . ?
C40 C39 C45 C46 -75.5(2) . . . . ?
C40 C39 C45 C47 164.47(17) . . . . ?
C40 C39 C45 C48 42.8(2) . . . . ?
C41 C37 C38 C39 179.30(15) . . . . ?
C45 C39 C40 C35 175.91(14) . . . . ?
B2 O4 C34 C33 4.6(2) . . . . ?
B2 O4 C34 C35 -176.72(13) . . . . ?
B2 O5 C32 C30 175.27(13) . . . . ?
B2 O5 C32 C33 -4.0(2) . . . . ?
O3A C2 C3 C4 -175.9(6) . . . . ?
O3A C2 C7 C6 176.3(4) . . . . ?
C21A C15 C16 C11 -168.6(9) . . . . ?
